data_2219975
loop_
_publ_author_name
'Jenkins, Hilary A.'
'Masuda, Jason D.'
'Pi\'orko, Adam'

_publ_section_title
;
 (\h^5^-Cyclopentadienyl)[\h^6^-diethyl ethyl(phenyl)malonate]iron(II)
 hexafluoridophosphate
;
_journal_coeditor_code RT2022
_journal_issue 11
_journal_name_full 'Acta Crystallographica Section E'
_journal_page_first m1360
_journal_paper_doi 10.1107/S1600536808030523
_journal_volume 64
_journal_year 2008
_chemical_formula_iupac '[Fe (C5 H5) (C15 H20 O4)] P F6'
_chemical_formula_moiety 'C20 H25 Fe O4 + , F6 P -'
_chemical_formula_sum 'C20 H25 F6 Fe O4 P'
_chemical_formula_weight 530.22
_chemical_name_systematic
;
(\h^5^-Cyclopentadienyl)[\h^6^-diethyl ethyl(phenyl)malonate]iron(II)
hexafluoridophosphate
;
_space_group_IT_number 2
_symmetry_cell_setting triclinic
_symmetry_space_group_name_Hall '-P 1'
_symmetry_space_group_name_H-M 'P -1'
_atom_sites_solution_hydrogens geom
_atom_sites_solution_primary direct
_atom_sites_solution_secondary difmap
_audit_creation_method SHELXL97
_cell_angle_alpha 100.3960(10)
_cell_angle_beta 111.8540(10)
_cell_angle_gamma 99.1000(10)
_cell_formula_units_Z 2
_cell_length_a 10.1075(5)
_cell_length_b 10.6731(5)
_cell_length_c 11.4797(6)
_cell_measurement_reflns_used 3863
_cell_measurement_temperature 223(2)
_cell_measurement_theta_max 27.974
_cell_measurement_theta_min 2.24
_cell_volume 1095.56(9)
_computing_cell_refinement 'SAINT (Bruker, 1998)'
_computing_data_collection 'SMART (Bruker, 1998)'
_computing_data_reduction 'SAINT (Bruker, 1998) and SHELXTL (Sheldrick, 2008)'
_computing_molecular_graphics 'SHELXTL (Sheldrick, 2008)'
_computing_publication_material 'SHELXTL (Sheldrick, 2008)'
_computing_structure_refinement 'SHELXL97 (Sheldrick, 2008)'
_computing_structure_solution 'SHELXS97 (Sheldrick, 2008)'
_diffrn_ambient_temperature 223(2)
_diffrn_measured_fraction_theta_full 0.989
_diffrn_measured_fraction_theta_max 0.989
_diffrn_measurement_device_type 'Bruker SMART CCD area-detector'
_diffrn_measurement_method '\f and \w'
_diffrn_radiation_monochromator graphite
_diffrn_radiation_source 'fine-focus sealed tube'
_diffrn_radiation_type MoK\a
_diffrn_radiation_wavelength 0.71073
_diffrn_reflns_av_R_equivalents 0.0164
_diffrn_reflns_av_sigmaI/netI 0.0375
_diffrn_reflns_limit_h_max 12
_diffrn_reflns_limit_h_min -12
_diffrn_reflns_limit_k_max 13
_diffrn_reflns_limit_k_min -13
_diffrn_reflns_limit_l_max 14
_diffrn_reflns_limit_l_min -14
_diffrn_reflns_number 8715
_diffrn_reflns_theta_full 26.00
_diffrn_reflns_theta_max 26.00
_diffrn_reflns_theta_min 1.98
_exptl_absorpt_coefficient_mu 0.837
_exptl_absorpt_correction_T_max 0.920000
_exptl_absorpt_correction_T_min 0.687918
_exptl_absorpt_correction_type multi-scan
_exptl_absorpt_process_details '(SADABS; Bruker, 1998)'
_exptl_crystal_colour yellow
_exptl_crystal_density_diffrn 1.607
_exptl_crystal_density_method 'not measured'
_exptl_crystal_description plate
_exptl_crystal_F_000 544
_exptl_crystal_size_max 0.40
_exptl_crystal_size_mid 0.38
_exptl_crystal_size_min 0.10
_refine_diff_density_max 0.267
_refine_diff_density_min -0.260
_refine_ls_extinction_method none
_refine_ls_goodness_of_fit_ref 0.951
_refine_ls_hydrogen_treatment constr
_refine_ls_matrix_type full
_refine_ls_number_parameters 343
_refine_ls_number_reflns 4253
_refine_ls_number_restraints 30
_refine_ls_restrained_S_all 1.020
_refine_ls_R_factor_all 0.0390
_refine_ls_R_factor_gt 0.0289
_refine_ls_shift/su_max 0.001
_refine_ls_shift/su_mean 0.000
_refine_ls_structure_factor_coef Fsqd
_refine_ls_weighting_details 'calc w = 1/[\s^2^(Fo^2^)+(0.0326P)^2^] where P=(Fo^2^+2Fc^2^)/3'
_refine_ls_weighting_scheme calc
_refine_ls_wR_factor_gt 0.0683
_refine_ls_wR_factor_ref 0.0697
_reflns_number_gt 3283
_reflns_number_total 4253
_reflns_threshold_expression I>2\s(I)
_cod_data_source_file rt2022.cif
_cod_data_source_block I
_cod_database_code 2219975
_cod_database_fobs_code 2219975

loop_
_symmetry_equiv_pos_as_xyz
'x, y, z'
'-x, -y, -z'

loop_
_atom_site_type_symbol
_atom_site_label
_atom_site_fract_x
_atom_site_fract_y
_atom_site_fract_z
_atom_site_U_iso_or_equiv
_atom_site_adp_type
_atom_site_calc_flag
_atom_site_refinement_flags
_atom_site_occupancy
_atom_site_disorder_assembly
_atom_site_disorder_group
Fe Fe1 0.81979(3) 0.78170(3) 0.69683(3) 0.02689(10) Uani d . 1 . .
O O1 0.92832(15) 0.74047(14) 1.12205(13) 0.0373(4) Uani d . 1 . .
O O2 0.72028(15) 0.60360(14) 1.09549(13) 0.0346(3) Uani d . 1 . .
O O3 0.53949(16) 0.50483(14) 0.74158(14) 0.0403(4) Uani d . 1 . .
O O4 0.76727(15) 0.48640(13) 0.85723(13) 0.0329(3) Uani d . 1 . .
C C1 0.7101(2) 0.68946(18) 0.91843(18) 0.0254(4) Uani d . 1 . .
C C2 0.5722(2) 0.7343(2) 0.9184(2) 0.0334(5) Uani d . 1 . .
H H2A 0.5192 0.7499 0.8336 0.040 Uiso calc R 1 . .
H H2B 0.5072 0.6627 0.9286 0.040 Uiso calc R 1 . .
C C3 0.6033(3) 0.8579(2) 1.0241(2) 0.0445(6) Uani d . 1 . .
H H3A 0.5114 0.8797 1.0167 0.067 Uiso calc R 1 . .
H H3B 0.6660 0.9301 1.0140 0.067 Uiso calc R 1 . .
H H3C 0.6524 0.8427 1.1088 0.067 Uiso calc R 1 . .
C C4 0.8028(2) 0.68215(18) 1.05709(18) 0.0272(4) Uani d . 1 . .
C C5 0.7890(2) 0.5919(2) 1.2283(2) 0.0407(6) Uani d . 1 . .
H H5A 0.7138 0.5746 1.2618 0.049 Uiso calc R 1 . .
H H5B 0.8601 0.6748 1.2840 0.049 Uiso calc R 1 . .
C C6 0.8652(3) 0.4835(3) 1.2322(3) 0.0620(7) Uani d . 1 . .
H H6A 0.9108 0.4775 1.3211 0.093 Uiso calc R 1 . .
H H6B 0.9401 0.5010 1.1995 0.093 Uiso calc R 1 . .
H H6C 0.7944 0.4012 1.1785 0.093 Uiso calc R 1 . .
C C7 0.6602(2) 0.54987(19) 0.82816(19) 0.0282(4) Uani d . 1 . .
C C8 0.7289(3) 0.3497(2) 0.7801(2) 0.0420(6) Uani d . 1 . .
H H8A 0.8186 0.3242 0.7823 0.050 Uiso calc R 1 . .
H H8B 0.6654 0.3425 0.6894 0.050 Uiso calc R 1 . .
C C9 0.6513(3) 0.2591(2) 0.8327(3) 0.0582(7) Uani d . 1 . .
H H9A 0.6259 0.1697 0.7801 0.087 Uiso calc R 1 . .
H H9B 0.5623 0.2843 0.8302 0.087 Uiso calc R 1 . .
H H9C 0.7152 0.2647 0.9217 0.087 Uiso calc R 1 . .
C C11 0.8062(2) 0.78164(18) 0.87652(17) 0.0249(4) Uani d . 1 . .
C C12 0.9415(2) 0.75755(19) 0.87999(18) 0.0279(4) Uani d . 1 . .
H H12A 0.9593 0.6699 0.8862 0.034 Uiso calc R 1 . .
C C13 1.0319(2) 0.8405(2) 0.84251(19) 0.0336(5) Uani d . 1 . .
H H13A 1.1117 0.8099 0.8248 0.040 Uiso calc R 1 . .
C C14 0.9897(2) 0.9497(2) 0.8011(2) 0.0383(5) Uani d . 1 . .
H H14A 1.0406 0.9946 0.7556 0.046 Uiso calc R 1 . .
C C15 0.8563(2) 0.9749(2) 0.7967(2) 0.0359(5) Uani d . 1 . .
H H15A 0.8151 1.0369 0.7474 0.043 Uiso calc R 1 . .
C C16 0.7640(2) 0.89045(19) 0.83243(19) 0.0309(5) Uani d . 1 . .
H H16A 0.6604 0.8955 0.8072 0.037 Uiso calc R 1 . .
C C21 0.6282(2) 0.6578(2) 0.55586(19) 0.0400(6) Uani d . 1 . .
H H21A 0.5383 0.6247 0.5679 0.048 Uiso calc R 1 . .
C C22 0.7449(3) 0.5962(2) 0.57124(19) 0.0391(5) Uani d . 1 . .
H H22A 0.7514 0.5127 0.5964 0.047 Uiso calc R 1 . .
C C23 0.8518(3) 0.6756(2) 0.5459(2) 0.0400(5) Uani d . 1 . .
H H23A 0.9460 0.6571 0.5494 0.048 Uiso calc R 1 . .
C C24 0.7992(3) 0.7845(2) 0.5129(2) 0.0409(6) Uani d . 1 . .
H H24A 0.8502 0.8562 0.4892 0.049 Uiso calc R 1 . .
C C25 0.6604(2) 0.7735(2) 0.5190(2) 0.0407(6) Uani d . 1 . .
H H25A 0.5973 0.8359 0.5002 0.049 Uiso calc R 1 . .
P P1 0.27016(7) 0.85459(6) 0.57865(6) 0.04155(16) Uani d . 1 . .
F F1 0.4244(5) 0.9355(6) 0.6910(5) 0.1004(17) Uani d PU 0.50 A 1
F F2 0.1990(10) 0.9654(8) 0.6111(6) 0.116(2) Uani d PU 0.50 A 1
F F3 0.1268(7) 0.7640(9) 0.4775(7) 0.133(3) Uani d PU 0.50 A 1
F F4 0.3508(9) 0.7418(6) 0.5589(7) 0.090(2) Uani d PU 0.50 A 1
F F5 0.2264(15) 0.8121(18) 0.6816(17) 0.101(4) Uani d P 0.50 A 1
F F6 0.2812(16) 0.8822(15) 0.4546(10) 0.093(4) Uani d P 0.50 A 1
F F1' 0.3536(9) 0.9989(5) 0.6502(5) 0.110(2) Uani d P 0.50 A 2
F F2' 0.1219(6) 0.9002(7) 0.5286(9) 0.124(3) Uani d P 0.50 A 2
F F3' 0.1751(10) 0.7108(5) 0.4937(8) 0.114(3) Uani d P 0.50 A 2
F F4' 0.4077(7) 0.8045(9) 0.6140(8) 0.117(3) Uani d PU 0.50 A 2
F F5' 0.2616(16) 0.8132(17) 0.7044(17) 0.094(4) Uani d P 0.50 A 2
F F6' 0.3100(15) 0.9107(15) 0.4735(12) 0.095(4) Uani d P 0.50 A 2

loop_
_atom_site_aniso_label
_atom_site_aniso_U_11
_atom_site_aniso_U_22
_atom_site_aniso_U_33
_atom_site_aniso_U_12
_atom_site_aniso_U_13
_atom_site_aniso_U_23
Fe1 0.02888(17) 0.02541(16) 0.02465(16) 0.00237(12) 0.01130(13) 0.00567(12)
O1 0.0332(8) 0.0393(9) 0.0293(8) -0.0006(7) 0.0056(7) 0.0093(7)
O2 0.0352(8) 0.0418(9) 0.0270(8) 0.0043(7) 0.0130(7) 0.0137(6)
O3 0.0341(9) 0.0373(9) 0.0345(8) 0.0006(7) 0.0040(7) 0.0037(7)
O4 0.0325(8) 0.0245(7) 0.0371(8) 0.0050(6) 0.0130(7) 0.0019(6)
C1 0.0249(10) 0.0262(10) 0.0235(10) 0.0047(8) 0.0094(8) 0.0054(8)
C2 0.0274(11) 0.0367(12) 0.0403(12) 0.0089(9) 0.0164(10) 0.0139(10)
C3 0.0476(14) 0.0437(14) 0.0568(15) 0.0192(11) 0.0337(13) 0.0143(12)
C4 0.0329(12) 0.0235(10) 0.0261(10) 0.0081(9) 0.0134(9) 0.0047(8)
C5 0.0439(14) 0.0546(15) 0.0271(11) 0.0096(11) 0.0167(10) 0.0170(11)
C6 0.0710(19) 0.0593(18) 0.0575(17) 0.0261(15) 0.0182(15) 0.0290(14)
C7 0.0313(11) 0.0275(11) 0.0270(11) 0.0029(9) 0.0142(10) 0.0093(9)
C8 0.0458(14) 0.0253(11) 0.0517(14) 0.0059(10) 0.0225(12) -0.0001(10)
C9 0.0716(19) 0.0321(13) 0.0714(18) 0.0060(13) 0.0327(16) 0.0140(12)
C11 0.0264(10) 0.0234(10) 0.0199(10) 0.0023(8) 0.0080(8) 0.0003(8)
C12 0.0265(10) 0.0276(11) 0.0231(10) 0.0026(9) 0.0074(9) 0.0011(8)
C13 0.0266(11) 0.0370(12) 0.0311(11) -0.0005(9) 0.0115(9) 0.0025(9)
C14 0.0428(13) 0.0317(12) 0.0343(12) -0.0063(10) 0.0180(10) 0.0024(9)
C15 0.0490(14) 0.0232(11) 0.0347(12) 0.0048(10) 0.0184(11) 0.0069(9)
C16 0.0359(12) 0.0263(11) 0.0302(11) 0.0065(9) 0.0149(10) 0.0049(9)
C21 0.0368(12) 0.0421(13) 0.0248(11) -0.0083(10) 0.0055(10) 0.0014(10)
C22 0.0531(15) 0.0299(12) 0.0247(11) 0.0028(11) 0.0115(10) 0.0010(9)
C23 0.0485(14) 0.0438(14) 0.0281(11) 0.0094(11) 0.0195(11) 0.0038(10)
C24 0.0517(14) 0.0430(14) 0.0260(11) 0.0026(11) 0.0169(11) 0.0106(10)
C25 0.0405(13) 0.0451(14) 0.0278(12) 0.0082(11) 0.0054(10) 0.0098(10)
P1 0.0377(3) 0.0473(4) 0.0485(4) 0.0136(3) 0.0237(3) 0.0180(3)
F1 0.071(3) 0.096(4) 0.083(3) -0.021(3) 0.000(2) 0.010(3)
F2 0.172(6) 0.136(5) 0.119(4) 0.127(5) 0.091(4) 0.072(4)
F3 0.054(3) 0.188(8) 0.092(3) -0.041(4) 0.000(3) 0.012(6)
F4 0.135(6) 0.066(3) 0.111(4) 0.054(3) 0.083(4) 0.025(2)
F5 0.093(6) 0.147(9) 0.090(7) 0.001(5) 0.072(6) 0.040(5)
F6 0.160(9) 0.083(5) 0.040(3) 0.023(5) 0.043(4) 0.028(3)
F1' 0.151(6) 0.071(3) 0.065(3) -0.050(3) 0.040(3) -0.009(2)
F2' 0.053(3) 0.114(5) 0.228(8) 0.046(3) 0.057(4) 0.077(5)
F3' 0.171(9) 0.036(2) 0.119(5) 0.006(3) 0.057(5) 0.007(2)
F4' 0.067(4) 0.197(8) 0.148(6) 0.084(4) 0.061(4) 0.112(5)
F5' 0.124(8) 0.140(9) 0.081(6) 0.080(8) 0.068(6) 0.077(6)
F6' 0.099(5) 0.107(8) 0.129(8) 0.032(5) 0.076(6) 0.081(7)

loop_
_atom_type_symbol
_atom_type_description
_atom_type_scat_dispersion_real
_atom_type_scat_dispersion_imag
_atom_type_scat_source
C C 0.0033 0.0016 'International Tables Vol C Tables 4.2.6.8 and 6.1.1.4'
H H 0.0000 0.0000 'International Tables Vol C Tables 4.2.6.8 and 6.1.1.4'
O O 0.0106 0.0060 'International Tables Vol C Tables 4.2.6.8 and 6.1.1.4'
F F 0.0171 0.0103 'International Tables Vol C Tables 4.2.6.8 and 6.1.1.4'
P P 0.1023 0.0942 'International Tables Vol C Tables 4.2.6.8 and 6.1.1.4'
Fe Fe 0.3463 0.8444 'International Tables Vol C Tables 4.2.6.8 and 6.1.1.4'

loop_
_geom_angle_atom_site_label_1
_geom_angle_atom_site_label_2
_geom_angle_atom_site_label_3
_geom_angle
_geom_angle_publ_flag
C21 Fe1 C24 67.56(9) ?
C21 Fe1 C25 40.06(9) ?
C24 Fe1 C25 40.45(9) ?
C21 Fe1 C23 67.69(9) ?
C24 Fe1 C23 40.14(9) ?
C25 Fe1 C23 67.79(9) ?
C21 Fe1 C22 40.07(9) ?
C24 Fe1 C22 67.35(9) ?
C25 Fe1 C22 67.37(9) ?
C23 Fe1 C22 40.24(9) ?
C21 Fe1 C15 128.85(9) ?
C24 Fe1 C15 106.60(9) ?
C25 Fe1 C15 101.40(9) ?
C23 Fe1 C15 140.10(9) ?
C22 Fe1 C15 168.30(9) ?
C21 Fe1 C16 106.85(9) ?
C24 Fe1 C16 134.61(9) ?
C25 Fe1 C16 105.35(9) ?
C23 Fe1 C16 173.11(9) ?
C22 Fe1 C16 137.62(9) ?
C15 Fe1 C16 39.93(8) ?
C21 Fe1 C13 158.75(9) ?
C24 Fe1 C13 116.55(9) ?
C25 Fe1 C13 154.37(9) ?
C23 Fe1 C13 101.40(9) ?
C22 Fe1 C13 120.09(9) ?
C15 Fe1 C13 71.43(9) ?
C16 Fe1 C13 85.11(8) ?
C21 Fe1 C14 160.63(9) ?
C24 Fe1 C14 98.94(9) ?
C25 Fe1 C14 120.80(9) ?
C23 Fe1 C14 111.53(9) ?
C22 Fe1 C14 148.93(9) ?
C15 Fe1 C14 39.42(9) ?
C16 Fe1 C14 72.10(8) ?
C13 Fe1 C14 39.53(8) ?
C21 Fe1 C12 127.06(8) ?
C24 Fe1 C12 149.64(9) ?
C25 Fe1 C12 166.15(8) ?
C23 Fe1 C12 115.23(9) ?
C22 Fe1 C12 105.62(8) ?
C15 Fe1 C12 84.63(8) ?
C16 Fe1 C12 71.27(8) ?
C13 Fe1 C12 39.44(8) ?
C14 Fe1 C12 71.60(8) ?
C21 Fe1 C11 106.11(8) ?
C24 Fe1 C11 170.92(8) ?
C25 Fe1 C11 130.58(8) ?
C23 Fe1 C11 144.91(9) ?
C22 Fe1 C11 112.43(8) ?
C15 Fe1 C11 71.85(8) ?
C16 Fe1 C11 39.38(7) ?
C13 Fe1 C11 71.79(8) ?
C14 Fe1 C11 85.47(8) ?
C12 Fe1 C11 39.38(7) ?
C4 O2 C5 116.62(16) yes
C7 O4 C8 116.15(16) yes
C11 C1 C7 110.06(15) ?
C11 C1 C4 108.78(15) ?
C7 C1 C4 107.62(15) yes
C11 C1 C2 113.56(16) yes
C7 C1 C2 108.40(16) ?
C4 C1 C2 108.24(16) ?
C3 C2 C1 114.76(17) yes
C3 C2 H2A 108.6 ?
C1 C2 H2A 108.6 ?
C3 C2 H2B 108.6 ?
C1 C2 H2B 108.6 ?
H2A C2 H2B 107.6 ?
C2 C3 H3A 109.5 ?
C2 C3 H3B 109.5 ?
H3A C3 H3B 109.5 ?
C2 C3 H3C 109.5 ?
H3A C3 H3C 109.5 ?
H3B C3 H3C 109.5 ?
O1 C4 O2 124.96(18) yes
O1 C4 C1 125.52(18) yes
O2 C4 C1 109.49(16) yes
O2 C5 C6 110.53(19) ?
O2 C5 H5A 109.5 ?
C6 C5 H5A 109.5 ?
O2 C5 H5B 109.5 ?
C6 C5 H5B 109.5 ?
H5A C5 H5B 108.1 ?
C5 C6 H6A 109.5 ?
C5 C6 H6B 109.5 ?
H6A C6 H6B 109.5 ?
C5 C6 H6C 109.5 ?
H6A C6 H6C 109.5 ?
H6B C6 H6C 109.5 ?
O3 C7 O4 124.71(18) yes
O3 C7 C1 123.51(18) yes
O4 C7 C1 111.77(16) yes
O4 C8 C9 110.54(18) ?
O4 C8 H8A 109.5 ?
C9 C8 H8A 109.5 ?
O4 C8 H8B 109.5 ?
C9 C8 H8B 109.5 ?
H8A C8 H8B 108.1 ?
C8 C9 H9A 109.5 ?
C8 C9 H9B 109.5 ?
H9A C9 H9B 109.5 ?
C8 C9 H9C 109.5 ?
H9A C9 H9C 109.5 ?
H9B C9 H9C 109.5 ?
C16 C11 C12 117.94(18) yes
C16 C11 C1 122.20(17) yes
C12 C11 C1 119.85(17) ?
C16 C11 Fe1 68.60(11) ?
C12 C11 Fe1 69.27(11) ?
C1 C11 Fe1 133.56(12) ?
C13 C12 C11 121.08(19) ?
C13 C12 Fe1 69.75(12) ?
C11 C12 Fe1 71.34(11) ?
C13 C12 H12A 118.5 ?
C11 C12 H12A 118.5 ?
Fe1 C12 H12A 118.5 ?
C14 C13 C12 120.31(19) ?
C14 C13 Fe1 70.29(12) ?
C12 C13 Fe1 70.81(11) ?
C14 C13 H13A 119.0 ?
C12 C13 H13A 119.0 ?
Fe1 C13 H13A 119.0 ?
C15 C14 C13 119.4(2) ?
C15 C14 Fe1 70.05(12) ?
C13 C14 Fe1 70.18(12) ?
C15 C14 H14A 119.4 ?
C13 C14 H14A 119.4 ?
Fe1 C14 H14A 119.4 ?
C14 C15 C16 120.4(2) ?
C14 C15 Fe1 70.53(12) ?
C16 C15 Fe1 70.08(11) ?
C14 C15 H15A 118.8 ?
C16 C15 H15A 118.8 ?
Fe1 C15 H15A 118.8 ?
C11 C16 C15 120.80(19) ?
C11 C16 Fe1 72.02(11) ?
C15 C16 Fe1 70.00(12) ?
C11 C16 H16A 118.8 ?
C15 C16 H16A 118.8 ?
Fe1 C16 H16A 118.8 ?
C25 C21 C22 108.4(2) ?
C25 C21 Fe1 70.08(12) ?
C22 C21 Fe1 70.47(12) ?
C25 C21 H21A 125.8 ?
C22 C21 H21A 125.8 ?
Fe1 C21 H21A 125.8 ?
C21 C22 C23 108.0(2) ?
C21 C22 Fe1 69.46(12) ?
C23 C22 Fe1 69.50(12) ?
C21 C22 H22A 126.0 ?
C23 C22 H22A 126.0 ?
Fe1 C22 H22A 126.0 ?
C24 C23 C22 107.7(2) ?
C24 C23 Fe1 69.82(12) ?
C22 C23 Fe1 70.26(12) ?
C24 C23 H23A 126.1 ?
C22 C23 H23A 126.1 ?
Fe1 C23 H23A 126.1 ?
C23 C24 C25 108.2(2) ?
C23 C24 Fe1 70.05(12) ?
C25 C24 Fe1 69.87(12) ?
C23 C24 H24A 125.9 ?
C25 C24 H24A 125.9 ?
Fe1 C24 H24A 125.9 ?
C21 C25 C24 107.7(2) ?
C21 C25 Fe1 69.87(12) ?
C24 C25 Fe1 69.68(12) ?
C21 C25 H25A 126.2 ?
C24 C25 H25A 126.2 ?
Fe1 C25 H25A 126.2 ?
F4' P1 F3 118.9(5) ?
F4' P1 F5 95.7(6) ?
F3 P1 F5 87.7(8) ?
F4' P1 F2 146.6(5) ?
F3 P1 F2 94.2(4) ?
F5 P1 F2 79.9(7) ?
F4' P1 F1' 94.2(4) ?
F3 P1 F1' 145.1(5) ?
F5 P1 F1' 100.5(8) ?
F2 P1 F1' 54.9(3) ?
F4' P1 F6 91.8(7) ?
F3 P1 F6 80.5(6) ?
F5 P1 F6 168.0(8) ?
F2 P1 F6 98.8(6) ?
F1' P1 F6 88.2(6) ?
F4' P1 F2' 174.9(4) ?
F3 P1 F2' 57.2(4) ?
F5 P1 F2' 87.5(6) ?
F2 P1 F2' 37.9(3) ?
F1' P1 F2' 89.1(4) ?
F6 P1 F2' 84.4(7) ?
F4' P1 F4 29.7(3) ?
F3 P1 F4 89.2(4) ?
F5 P1 F4 96.3(7) ?
F2 P1 F4 174.8(3) ?
F1' P1 F4 122.9(4) ?
F6 P1 F4 85.6(7) ?
F2' P1 F4 146.1(4) ?
F4' P1 F1 56.3(3) ?
F3 P1 F1 173.4(4) ?
F5 P1 F1 88.5(7) ?
F2 P1 F1 90.4(4) ?
F1' P1 F1 41.1(3) ?
F6 P1 F1 103.5(6) ?
F2' P1 F1 127.9(4) ?
F4 P1 F1 85.9(3) ?
F4' P1 F6' 88.7(6) ?
F3 P1 F6' 93.0(6) ?
F5 P1 F6' 174.6(8) ?
F2 P1 F6' 94.7(6) ?
F1' P1 F6' 75.9(6) ?
F6 P1 F6' 12.9(10) ?
F2' P1 F6' 88.3(6) ?
F4 P1 F6' 89.0(6) ?
F1 P1 F6' 91.3(6) ?
F4' P1 F3' 89.7(4) ?
F3 P1 F3' 30.1(4) ?
F5 P1 F3' 82.8(8) ?
F2 P1 F3' 122.1(4) ?
F1' P1 F3' 174.5(4) ?
F6 P1 F3' 87.9(6) ?
F2' P1 F3' 86.8(4) ?
F4 P1 F3' 60.5(3) ?
F1 P1 F3' 143.9(4) ?
F6' P1 F3' 100.4(6) ?
F4' P1 F5' 84.6(5) ?
F3 P1 F5' 98.0(7) ?
F5 P1 F5' 12.5(10) ?
F2 P1 F5' 86.2(6) ?
F1' P1 F5' 95.7(7) ?
F6 P1 F5' 174.9(9) ?
F2' P1 F5' 99.0(5) ?
F4 P1 F5' 89.5(6) ?
F1 P1 F5' 77.6(7) ?
F6' P1 F5' 168.9(8) ?
F3' P1 F5' 88.4(8) ?

loop_
_geom_bond_atom_site_label_1
_geom_bond_atom_site_label_2
_geom_bond_distance
_geom_bond_publ_flag
Fe1 C21 2.050(2) ?
Fe1 C24 2.050(2) ?
Fe1 C25 2.052(2) ?
Fe1 C23 2.053(2) ?
Fe1 C22 2.063(2) ?
Fe1 C15 2.072(2) yes
Fe1 C16 2.073(2) yes
Fe1 C13 2.077(2) yes
Fe1 C14 2.078(2) yes
Fe1 C12 2.0906(19) yes
Fe1 C11 2.1179(19) yes
O1 C4 1.196(2) yes
O2 C4 1.334(2) yes
O2 C5 1.459(2) yes
O3 C7 1.203(2) yes
O4 C7 1.336(2) yes
O4 C8 1.470(2) yes
C1 C11 1.536(3) yes
C1 C7 1.538(3) yes
C1 C4 1.541(3) yes
C1 C2 1.543(3) yes
C2 C3 1.522(3) ?
C2 H2A 0.9800 ?
C2 H2B 0.9800 ?
C3 H3A 0.9700 ?
C3 H3B 0.9700 ?
C3 H3C 0.9700 ?
C5 C6 1.486(3) ?
C5 H5A 0.9800 ?
C5 H5B 0.9800 ?
C6 H6A 0.9700 ?
C6 H6B 0.9700 ?
C6 H6C 0.9700 ?
C8 C9 1.496(3) ?
C8 H8A 0.9800 ?
C8 H8B 0.9800 ?
C9 H9A 0.9700 ?
C9 H9B 0.9700 ?
C9 H9C 0.9700 ?
C11 C16 1.413(3) ?
C11 C12 1.418(3) ?
C12 C13 1.406(3) ?
C12 H12A 0.9900 ?
C13 C14 1.405(3) ?
C13 H13A 0.9900 ?
C14 C15 1.400(3) ?
C14 H14A 0.9900 ?
C15 C16 1.415(3) ?
C15 H15A 0.9900 ?
C16 H16A 0.9900 ?
C21 C25 1.405(3) ?
C21 C22 1.409(3) ?
C21 H21A 0.9900 ?
C22 C23 1.416(3) ?
C22 H22A 0.9900 ?
C23 C24 1.408(3) ?
C23 H23A 0.9900 ?
C24 C25 1.418(3) ?
C24 H24A 0.9900 ?
C25 H25A 0.9900 ?
P1 F4' 1.508(5) ?
P1 F3 1.510(6) ?
P1 F5 1.523(12) ?
P1 F2 1.538(5) ?
P1 F1' 1.541(4) ?
P1 F6 1.544(11) ?
P1 F2' 1.582(5) ?
P1 F4 1.586(6) ?
P1 F1 1.586(4) ?
P1 F6' 1.589(13) ?
P1 F3' 1.590(6) ?
P1 F5' 1.612(14) ?
